data_4060345
_publ_section_title
;
  Synthesis and Crystallographic Characterization of New Mn(I)
  Complexes of Donor-Functionalized Indenes
;
_journal_name_full Organometallics
_journal_paper_doi 10.1021/om0490435
_journal_year 2005
_chemical_formula_sum 'C23 H34 Br Mn N O3 P Si'
_chemical_formula_weight 566.42
_space_group_IT_number 14
_symmetry_cell_setting monoclinic
_symmetry_space_group_name_Hall '-P 2yn'
_symmetry_space_group_name_H-M 'P 1 21/n 1'
_cell_angle_alpha 90.00
_cell_angle_beta 105.5220(10)
_cell_angle_gamma 90.00
_cell_formula_units_Z 4
_cell_length_a 11.5389(7)
_cell_length_b 18.9547(12)
_cell_length_c 12.3557(8)
_cell_measurement_temperature 193(2)
_cell_volume 2603.8(3)
_diffrn_ambient_temperature 193(2)
_exptl_crystal_density_diffrn 1.445
_cod_depositor_comments
;
The following automatic conversions were performed:
'_symmetry_cell_setting' value 'Monoclinic' changed to 'monoclinic'
according to '/home/saulius/struct/CIF-dictionaries/cif_core.dic'
dictionary named 'cif_core.dic' version 2.4.1 from 2010-06-29.

Automatic conversion script
Id: cif_fix_enum 1527 2010-12-29 10:47:43Z saulius 
;
_cod_original_sg_symbol_H-M 'P 21/n'
_cod_database_code 4060345

loop_
_symmetry_equiv_pos_as_xyz
'x, y, z'
'-x+1/2, y+1/2, -z+1/2'
'-x, -y, -z'
'x-1/2, -y-1/2, z-1/2'

loop_
_atom_site_label
_atom_site_type_symbol
_atom_site_fract_x
_atom_site_fract_y
_atom_site_fract_z
_atom_site_U_iso_or_equiv
_atom_site_adp_type
_atom_site_occupancy
_atom_site_symmetry_multiplicity
_atom_site_calc_flag
_atom_site_refinement_flags
_atom_site_disorder_assembly
_atom_site_disorder_group
Br Br 0.24795(2) 0.229605(15) 0.40129(2) 0.03745(10) Uani 1 1 d . . .
Mn Mn 0.30067(3) 0.169119(19) 0.23899(3) 0.02393(10) Uani 1 1 d . . .
P P 0.21010(5) 0.06567(3) 0.28264(5) 0.02622(14) Uani 1 1 d . B .
Si Si -0.15190(7) 0.22566(4) 0.26549(7) 0.03358(17) Uani 1 1 d . . .
O8 O 0.4001(2) 0.30826(12) 0.1995(2) 0.0549(6) Uani 1 1 d . . .
O9 O 0.54227(18) 0.13584(13) 0.38151(19) 0.0517(6) Uani 1 1 d . . .
O10 O 0.3911(2) 0.10884(14) 0.05965(19) 0.0548(6) Uani 1 1 d . . .
N N 0.11591(17) 0.19356(10) 0.13815(16) 0.0240(4) Uani 1 1 d . . .
C1 C -0.1039(2) 0.16844(12) 0.1533(2) 0.0258(5) Uani 1 1 d . . .
H1 H -0.1367 0.1876 0.0757 0.031 Uiso 1 1 calc R . .
C2 C 0.0275(2) 0.15259(12) 0.17798(18) 0.0223(4) Uani 1 1 d . . .
C3 C 0.0541(2) 0.08766(12) 0.22354(19) 0.0236(5) Uani 1 1 d . . .
C3A C -0.0596(2) 0.04993(13) 0.2135(2) 0.0282(5) Uani 1 1 d . . .
C4 C -0.0834(3) -0.01986(15) 0.2341(3) 0.0414(7) Uani 1 1 d . . .
H4 H -0.0197 -0.0517 0.2657 0.050 Uiso 1 1 calc R . .
C5 C -0.2020(3) -0.04208(17) 0.2076(3) 0.0528(8) Uani 1 1 d . . .
H5 H -0.2194 -0.0896 0.2217 0.063 Uiso 1 1 calc R . .
C6 C -0.2958(3) 0.00356(17) 0.1608(3) 0.0500(8) Uani 1 1 d . . .
H6 H -0.3764 -0.0130 0.1427 0.060 Uiso 1 1 calc R . .
C7 C -0.2725(2) 0.07310(16) 0.1404(2) 0.0392(6) Uani 1 1 d . . .
H7 H -0.3367 0.1046 0.1092 0.047 Uiso 1 1 calc R . .
C7A C -0.1544(2) 0.09637(13) 0.1660(2) 0.0285(5) Uani 1 1 d . . .
C8 C 0.3587(2) 0.25551(15) 0.2118(2) 0.0345(6) Uani 1 1 d . . .
C9 C 0.4466(2) 0.14807(15) 0.3280(2) 0.0343(6) Uani 1 1 d . . .
C10 C 0.3502(2) 0.13104(15) 0.1265(2) 0.0349(6) Uani 1 1 d . . .
C11 C -0.1219(4) 0.1754(2) 0.3989(3) 0.0642(10) Uani 1 1 d . . .
H11A H -0.1452 0.2039 0.4559 0.077 Uiso 1 1 calc R . .
H11B H -0.0360 0.1642 0.4248 0.077 Uiso 1 1 calc R . .
H11C H -0.1687 0.1316 0.3866 0.077 Uiso 1 1 calc R . .
C12 C -0.0752(3) 0.31285(16) 0.2991(3) 0.0500(8) Uani 1 1 d . . .
H12A H -0.1067 0.3373 0.3551 0.060 Uiso 1 1 calc R . .
H12B H -0.0904 0.3414 0.2307 0.060 Uiso 1 1 calc R . .
H12C H 0.0115 0.3055 0.3291 0.060 Uiso 1 1 calc R . .
C13 C -0.3159(3) 0.24409(19) 0.2075(3) 0.0545(9) Uani 1 1 d . . .
H13A H -0.3440 0.2737 0.2604 0.065 Uiso 1 1 calc R . .
H13B H -0.3606 0.1995 0.1962 0.065 Uiso 1 1 calc R . .
H13C H -0.3292 0.2688 0.1355 0.065 Uiso 1 1 calc R . .
C14 C 0.0899(2) 0.27081(13) 0.1333(2) 0.0341(6) Uani 1 1 d . . .
H14A H 0.0078 0.2791 0.0869 0.041 Uiso 1 1 calc R . .
H14B H 0.1471 0.2954 0.1004 0.041 Uiso 1 1 calc R . .
H14C H 0.0979 0.2886 0.2094 0.041 Uiso 1 1 calc R . .
C15 C 0.0986(2) 0.17090(16) 0.0184(2) 0.0359(6) Uani 1 1 d . . .
H15A H 0.0167 0.1825 -0.0253 0.043 Uiso 1 1 calc R . .
H15B H 0.1112 0.1199 0.0158 0.043 Uiso 1 1 calc R . .
H15C H 0.1566 0.1955 -0.0134 0.043 Uiso 1 1 calc R . .
C16 C 0.2332(3) -0.02102(15) 0.2267(3) 0.0443(7) Uani 1 1 d . . .
H16 H 0.1957 -0.0567 0.2664 0.053 Uiso 1 1 calc R . .
C17 C 0.3675(3) -0.0396(2) 0.2506(4) 0.0694(11) Uani 1 1 d . . .
H17A H 0.3761 -0.0858 0.2177 0.083 Uiso 1 1 calc R . .
H17B H 0.4035 -0.0413 0.3319 0.083 Uiso 1 1 calc R . .
H17C H 0.4084 -0.0037 0.2173 0.083 Uiso 1 1 calc R . .
C18 C 0.1736(3) -0.02824(19) 0.1035(3) 0.0574(9) Uani 1 1 d . . .
H18A H 0.1905 -0.0751 0.0779 0.069 Uiso 1 1 calc R . .
H18B H 0.2049 0.0079 0.0621 0.069 Uiso 1 1 calc R . .
H18C H 0.0866 -0.0222 0.0900 0.069 Uiso 1 1 calc R . .
C19 C 0.2223(3) 0.0494(2) 0.4351(3) 0.0510(8) Uani 1 1 d D . .
H19A H 0.1868 0.0927 0.4597 0.061 Uiso 0.70 1 calc PR A 1
H19B H 0.2186 -0.0009 0.4267 0.061 Uiso 0.30 1 d PR A 2
C20 C 0.3512(3) 0.0488(3) 0.5077(3) 0.0729(13) Uani 1 1 d . B .
H20A H 0.3519 0.0419 0.5864 0.088 Uiso 1 1 calc R . .
H20B H 0.3898 0.0939 0.4998 0.088 Uiso 1 1 calc R . .
H20C H 0.3953 0.0103 0.4837 0.088 Uiso 1 1 calc R . .
C21A C 0.1527(5) -0.0084(3) 0.4644(4) 0.0638(15) Uani 0.70 1 d P B 1
H21A H 0.1666 -0.0102 0.5461 0.077 Uiso 0.70 1 calc PR B 1
H21B H 0.1777 -0.0530 0.4377 0.077 Uiso 0.70 1 calc PR B 1
H21C H 0.0669 -0.0006 0.4289 0.077 Uiso 0.70 1 calc PR B 1
C21B C 0.1232(11) 0.0589(9) 0.4913(13) 0.089(5) Uiso 0.30 1 d PD B 2
H21D H 0.1568 0.0575 0.5730 0.107 Uiso 0.30 1 calc PR B 2
H21E H 0.0642 0.0209 0.4682 0.107 Uiso 0.30 1 calc PR B 2
H21F H 0.0839 0.1045 0.4695 0.107 Uiso 0.30 1 calc PR B 2

loop_
_atom_site_aniso_label
_atom_site_aniso_U_11
_atom_site_aniso_U_22
_atom_site_aniso_U_33
_atom_site_aniso_U_23
_atom_site_aniso_U_13
_atom_site_aniso_U_12
Br 0.03603(16) 0.04283(17) 0.03178(15) -0.01360(11) 0.00612(11) 0.00042(11)
Mn 0.01946(18) 0.0258(2) 0.02669(19) -0.00240(14) 0.00650(14) -0.00261(13)
P 0.0206(3) 0.0226(3) 0.0339(3) 0.0017(2) 0.0047(2) 0.0015(2)
Si 0.0329(4) 0.0312(4) 0.0402(4) -0.0002(3) 0.0158(3) 0.0048(3)
O8 0.0448(12) 0.0390(12) 0.0830(17) 0.0075(11) 0.0206(12) -0.0119(10)
O9 0.0255(10) 0.0698(16) 0.0545(13) 0.0034(11) 0.0013(9) 0.0026(10)
O10 0.0498(13) 0.0747(16) 0.0487(12) -0.0131(12) 0.0287(11) -0.0021(11)
N 0.0230(9) 0.0246(10) 0.0248(10) 0.0027(8) 0.0067(8) -0.0015(8)
C1 0.0204(11) 0.0277(12) 0.0282(12) 0.0035(9) 0.0047(9) 0.0014(9)
C2 0.0211(11) 0.0239(11) 0.0220(10) -0.0029(9) 0.0061(8) -0.0015(9)
C3 0.0199(11) 0.0235(11) 0.0271(11) -0.0005(9) 0.0057(9) -0.0002(9)
C3A 0.0254(12) 0.0284(13) 0.0309(12) -0.0025(10) 0.0082(9) -0.0041(10)
C4 0.0344(14) 0.0282(14) 0.0632(19) 0.0008(13) 0.0159(13) -0.0051(11)
C5 0.0452(18) 0.0332(16) 0.084(2) -0.0069(16) 0.0240(16) -0.0168(13)
C6 0.0318(15) 0.0483(18) 0.073(2) -0.0162(16) 0.0192(14) -0.0166(13)
C7 0.0240(13) 0.0447(16) 0.0479(16) -0.0094(13) 0.0081(11) -0.0036(11)
C7A 0.0254(12) 0.0298(13) 0.0304(12) -0.0064(10) 0.0073(9) -0.0029(10)
C8 0.0254(12) 0.0360(15) 0.0430(15) 0.0012(12) 0.0106(11) -0.0028(11)
C9 0.0257(13) 0.0394(15) 0.0378(14) -0.0040(11) 0.0089(11) -0.0048(11)
C10 0.0277(13) 0.0389(15) 0.0383(14) -0.0021(12) 0.0094(11) -0.0027(11)
C11 0.099(3) 0.061(2) 0.0397(17) 0.0028(16) 0.0310(19) 0.010(2)
C12 0.0432(17) 0.0338(16) 0.077(2) -0.0130(15) 0.0238(16) 0.0039(13)
C13 0.0345(16) 0.0530(19) 0.083(3) -0.0080(18) 0.0281(16) 0.0064(14)
C14 0.0310(13) 0.0260(13) 0.0447(15) 0.0099(11) 0.0091(11) 0.0003(10)
C15 0.0323(13) 0.0518(17) 0.0235(12) 0.0015(11) 0.0075(10) -0.0020(12)
C16 0.0414(16) 0.0291(14) 0.0629(19) -0.0060(13) 0.0147(14) 0.0038(12)
C17 0.0454(19) 0.049(2) 0.112(3) -0.013(2) 0.017(2) 0.0209(16)
C18 0.062(2) 0.051(2) 0.060(2) -0.0201(17) 0.0189(17) 0.0056(16)
C19 0.0392(16) 0.071(2) 0.0392(16) 0.0173(15) 0.0043(13) -0.0029(15)
C20 0.0401(18) 0.118(4) 0.052(2) 0.036(2) -0.0039(15) 0.000(2)
C21A 0.072(3) 0.087(4) 0.035(2) 0.008(2) 0.019(2) -0.031(3)

loop_
_geom_bond_atom_site_label_1
_geom_bond_atom_site_label_2
_geom_bond_distance
_geom_bond_site_symmetry_2
_geom_bond_publ_flag
Br Mn 2.5216(4) . ?
Mn C10 1.791(3) . ?
Mn C9 1.792(3) . ?
Mn C8 1.834(3) . ?
Mn N 2.2114(19) . ?
Mn P 2.3516(7) . ?
P C3 1.801(2) . ?
P C16 1.830(3) . ?
P C19 1.877(3) . ?
Si C11 1.855(3) . ?
Si C12 1.868(3) . ?
Si C13 1.869(3) . ?
Si C1 1.954(3) . ?
O8 C8 1.136(3) . ?
O9 C9 1.149(3) . ?
O10 C10 1.136(3) . ?
N C2 1.468(3) . ?
N C14 1.492(3) . ?
N C15 1.502(3) . ?
C1 C2 1.495(3) . ?
C1 C7A 1.510(3) . ?
C2 C3 1.354(3) . ?
C3 C3A 1.469(3) . ?
C3A C4 1.389(4) . ?
C3A C7A 1.404(3) . ?
C4 C5 1.385(4) . ?
C5 C6 1.385(5) . ?
C6 C7 1.382(4) . ?
C7 C7A 1.386(3) . ?
C16 C18 1.499(5) . ?
C16 C17 1.538(4) . ?
C19 C21A 1.461(6) . ?
C19 C21B 1.4990(10) . ?
C19 C20 1.518(4) . ?
